data_7013699
loop_
_publ_author_name
'Yu, Ranbo'
'Min Ok, Kang'
'Shiv Halasyamani, P.'

_publ_section_title
;
 Synthesis and characterization of two novel mixed metal tellurates:
 KGaTeO5 x H2O and K3GaTe2O8(OH)2 x H2O.
;
_journal_issue 3
_journal_name_full 'Dalton transactions (Cambridge, England : 2003)'
_journal_page_first 392
_journal_page_last 396
_journal_paper_doi 10.1039/b312519j
_journal_year 2004
_chemical_formula_sum 'Ga H4 K3 O11 Te2'
_chemical_formula_weight 622.22
_chemical_name_systematic
;
?
;
_space_group_IT_number 2
_symmetry_cell_setting triclinic
_symmetry_space_group_name_Hall '-P 1'
_symmetry_space_group_name_H-M 'P -1'
_atom_sites_solution_primary direct
_atom_sites_solution_secondary difmap
_audit_creation_date 2003-09-09T11:40:36-00:00
_audit_creation_method 'WinGX routine CIF_UPDATE'
_cell_angle_alpha 84.071(2)
_cell_angle_beta 75.065(2)
_cell_angle_gamma 62.227(2)
_cell_formula_units_Z 2
_cell_length_a 7.4369(9)
_cell_length_b 7.4903(9)
_cell_length_c 11.4128(15)
_cell_measurement_temperature 293.0(2)
_cell_volume 543.40(12)
_computing_structure_refinement 'SHELXL-97 (Sheldrick, 1997)'
_diffrn_ambient_temperature 293.0(2)
_diffrn_measured_fraction_theta_full 0.891
_diffrn_measured_fraction_theta_max 0.891
_diffrn_measurement_device_type 'Siemen Smart'
_diffrn_measurement_method omega_scan
_diffrn_radiation_monochromator graphite
_diffrn_radiation_type MoK\a
_diffrn_radiation_wavelength 0.71073
_diffrn_reflns_av_R_equivalents 0.0275
_diffrn_reflns_av_unetI/netI 0.0335
_diffrn_reflns_limit_h_max 9
_diffrn_reflns_limit_h_min -9
_diffrn_reflns_limit_k_max 5
_diffrn_reflns_limit_k_min -9
_diffrn_reflns_limit_l_max 14
_diffrn_reflns_limit_l_min -13
_diffrn_reflns_number 3327
_diffrn_reflns_theta_full 27.98
_diffrn_reflns_theta_max 27.98
_diffrn_reflns_theta_min 1.85
_exptl_absorpt_coefficient_mu 8.991
_exptl_absorpt_correction_T_max 0.557
_exptl_absorpt_correction_T_min 0.510
_exptl_absorpt_correction_type psi-scan
_exptl_crystal_colour colorless
_exptl_crystal_density_diffrn 3.804
_exptl_crystal_density_method 'not measured'
_exptl_crystal_description block
_exptl_crystal_F_000 560
_exptl_crystal_size_max 0.03
_exptl_crystal_size_mid 0.03
_exptl_crystal_size_min 0.02
_refine_diff_density_max 2.153
_refine_diff_density_min -1.825
_refine_diff_density_rms 0.319
_refine_ls_extinction_coef 0.0051(6)
_refine_ls_extinction_expression Fc^*^=kFc[1+0.001xFc^2^\l^3^/sin(2\q)]^-1/4^
_refine_ls_extinction_method SHELXL
_refine_ls_goodness_of_fit_ref 1.206
_refine_ls_matrix_type full
_refine_ls_number_parameters 155
_refine_ls_number_reflns 2331
_refine_ls_number_restraints 0
_refine_ls_restrained_S_all 1.206
_refine_ls_R_factor_all 0.049
_refine_ls_R_factor_gt 0.0421
_refine_ls_shift/su_max 0.001
_refine_ls_shift/su_mean 0
_refine_ls_structure_factor_coef Fsqd
_refine_ls_weighting_details 'calc w=1/[\s^2^(Fo^2^)+(0.0197P)^2^+21.4505P] where P=(Fo^2^+2Fc^2^)/3'
_refine_ls_weighting_scheme calc
_refine_ls_wR_factor_gt 0.1115
_refine_ls_wR_factor_ref 0.1138
_reflns_number_gt 2066
_reflns_number_total 2331
_reflns_threshold_expression >2s\(I)
_cod_data_source_file b312519j.txt
_cod_data_source_block K3GaTe2O8(OH)2H2O
_cod_original_sg_symbol_H-M P-1
_cod_original_formula_sum 'H4 Ga K3 O11 Te2'
_cod_database_code 7013699

loop_
_symmetry_equiv_pos_as_xyz
'x, y, z'
'-x, -y, -z'

loop_
_atom_site_label
_atom_site_type_symbol
_atom_site_fract_x
_atom_site_fract_y
_atom_site_fract_z
_atom_site_U_iso_or_equiv
_atom_site_adp_type
_atom_site_occupancy
_atom_site_symmetry_multiplicity
_atom_site_calc_flag
_atom_site_refinement_flags
_atom_site_disorder_assembly
_atom_site_disorder_group
Te1 Te 0.12959(11) 0.11396(10) 0.45348(6) 0.0101(2) Uani 1 1 d . . .
Te2 Te 0.20777(11) -0.19967(10) -0.02800(6) 0.0116(2) Uani 1 1 d . . .
Ga1 Ga 0.99073(18) -0.05170(18) 0.25366(10) 0.0107(3) Uani 1 1 d . . .
K1 K 0.5534(4) -0.1132(4) 0.1647(2) 0.0220(6) Uani 1 1 d . . .
K2 K 0.0706(4) 0.4100(4) 0.1629(2) 0.0217(6) Uani 1 1 d . . .
K3 K 0.5639(6) 0.5764(6) 0.6470(4) 0.0477(10) Uani 1 1 d . . .
O1 O 0.1661(12) -0.1604(11) 0.5034(7) 0.0121(15) Uani 1 1 d . . .
O2 O 0.4211(12) 0.0272(13) 0.4102(7) 0.0167(17) Uani 1 1 d . . .
O3 O 0.8994(13) -0.1785(12) 0.3820(7) 0.0161(16) Uani 1 1 d . . .
O4 O 1.1470(12) 0.0579(12) 0.2895(7) 0.0138(15) Uani 1 1 d . . .
O5 O 0.0552(13) 0.3856(11) 0.4117(7) 0.0165(16) Uani 1 1 d . . .
O6 O -0.0986(13) -0.0925(12) -0.0149(7) 0.0158(16) Uani 1 1 d . . .
O7 O 0.7630(12) 0.1297(12) 0.1958(6) 0.0131(15) Uani 1 1 d . . .
O8 O 0.4838(12) -0.2449(12) -0.0411(8) 0.0173(17) Uani 1 1 d . . .
O9 O 1.1679(12) -0.2594(11) 0.1413(7) 0.0139(15) Uani 1 1 d . . .
O10 O 0.2633(13) -0.4644(12) -0.0644(8) 0.0179(17) Uani 1 1 d . . .
OW1 O 0.3398(15) 0.3874(14) 0.6370(10) 0.032(2) Uani 1 1 d . . .

loop_
_atom_site_aniso_label
_atom_site_aniso_U_11
_atom_site_aniso_U_22
_atom_site_aniso_U_33
_atom_site_aniso_U_23
_atom_site_aniso_U_13
_atom_site_aniso_U_12
Te1 0.0121(4) 0.0129(4) 0.0080(3) 0.0005(2) -0.0025(2) -0.0080(3)
Te2 0.0108(4) 0.0115(4) 0.0086(3) -0.0005(2) -0.0016(2) -0.0021(3)
Ga1 0.0127(6) 0.0122(6) 0.0086(5) 0.0008(4) -0.0035(4) -0.0064(5)
K1 0.0229(13) 0.0222(13) 0.0209(13) -0.0004(10) -0.0024(10) -0.0116(11)
K2 0.0287(14) 0.0224(13) 0.0178(12) 0.0045(10) -0.0071(10) -0.0149(12)
K3 0.0383(19) 0.054(2) 0.057(2) -0.0267(18) 0.0154(16) -0.0345(18)
O1 0.012(4) 0.014(4) 0.013(4) 0.005(3) -0.005(3) -0.008(3)
O2 0.012(4) 0.030(5) 0.010(4) 0.003(3) -0.003(3) -0.011(4)
O3 0.025(4) 0.020(4) 0.007(3) 0.000(3) -0.004(3) -0.014(4)
O4 0.018(4) 0.020(4) 0.008(3) 0.000(3) -0.004(3) -0.012(3)
O5 0.022(4) 0.010(4) 0.019(4) -0.003(3) -0.003(3) -0.008(3)
O6 0.018(4) 0.012(4) 0.018(4) 0.001(3) -0.009(3) -0.006(3)
O7 0.013(4) 0.017(4) 0.006(3) -0.002(3) -0.003(3) -0.003(3)
O8 0.010(4) 0.020(4) 0.025(4) 0.002(3) -0.005(3) -0.009(3)
O9 0.015(4) 0.011(4) 0.013(4) 0.004(3) -0.004(3) -0.003(3)
O10 0.019(4) 0.014(4) 0.027(4) -0.005(3) -0.009(3) -0.011(3)
OW1 0.030(5) 0.023(5) 0.044(6) -0.005(4) -0.011(4) -0.010(4)

loop_
_atom_type_symbol
_atom_type_description
_atom_type_scat_dispersion_real
_atom_type_scat_dispersion_imag
_atom_type_scat_source
O O 0.0106 0.006 'International Tables Vol C Tables 4.2.6.8 and 6.1.1.4'
K K 0.2009 0.2494 'International Tables Vol C Tables 4.2.6.8 and 6.1.1.4'
Ga Ga 0.2307 1.6083 'International Tables Vol C Tables 4.2.6.8 and 6.1.1.4'
Te Te -0.5308 1.6751 'International Tables Vol C Tables 4.2.6.8 and 6.1.1.4'

loop_
_geom_angle_atom_site_label_1
_geom_angle_atom_site_label_2
_geom_angle_atom_site_label_3
_geom_angle
_geom_angle_site_symmetry_1
_geom_angle_site_symmetry_3
_geom_angle_publ_flag
O5 Te1 O2 95.3(4) . . ?
O5 Te1 O4 88.8(3) . 1_455 ?
O2 Te1 O4 88.4(3) . 1_455 ?
O5 Te1 O3 89.9(3) . 2_656 ?
O2 Te1 O3 93.6(3) . 2_656 ?
O4 Te1 O3 177.7(4) 1_455 2_656 ?
O5 Te1 O1 172.1(3) . . ?
O2 Te1 O1 92.5(3) . . ?
O4 Te1 O1 91.3(3) 1_455 . ?
O3 Te1 O1 89.8(3) 2_656 . ?
O5 Te1 O1 93.0(3) . 2_556 ?
O2 Te1 O1 171.1(3) . 2_556 ?
O4 Te1 O1 88.7(3) 1_455 2_556 ?
O3 Te1 O1 89.5(3) 2_656 2_556 ?
O1 Te1 O1 79.1(3) . 2_556 ?
O5 Te1 Te1 132.5(3) . 2_556 ?
O2 Te1 Te1 132.1(3) . 2_556 ?
O4 Te1 Te1 90.0(2) 1_455 2_556 ?
O3 Te1 Te1 89.5(2) 2_656 2_556 ?
O1 Te1 Te1 39.6(2) . 2_556 ?
O1 Te1 Te1 39.5(2) 2_556 2_556 ?
O5 Te1 K2 45.0(2) . . ?
O2 Te1 K2 90.5(2) . . ?
O4 Te1 K2 43.9(2) 1_455 . ?
O3 Te1 K2 134.9(2) 2_656 . ?
O1 Te1 K2 134.9(2) . . ?
O1 Te1 K2 93.2(2) 2_556 . ?
Te1 Te1 K2 119.58(5) 2_556 . ?
O5 Te1 K1 95.9(2) . . ?
O2 Te1 K1 46.4(2) . . ?
O4 Te1 K1 42.2(2) 1_455 . ?
O3 Te1 K1 139.9(3) 2_656 . ?
O1 Te1 K1 89.5(2) . . ?
O1 Te1 K1 129.6(2) 2_556 . ?
Te1 Te1 K1 114.04(5) 2_556 . ?
K2 Te1 K1 61.57(6) . . ?
O5 Te1 K3 45.6(3) . 2_666 ?
O2 Te1 K3 50.1(3) . 2_666 ?
O4 Te1 K3 92.9(2) 1_455 2_666 ?
O3 Te1 K3 87.6(2) 2_656 2_666 ?
O1 Te1 K3 142.2(2) . 2_666 ?
O1 Te1 K3 138.5(2) 2_556 2_666 ?
Te1 Te1 K3 176.50(6) 2_556 2_666 ?
K2 Te1 K3 61.73(8) . 2_666 ?
K1 Te1 K3 69.45(7) . 2_666 ?
O8 Te2 O10 99.2(3) . . ?
O8 Te2 O9 92.5(3) . 1_455 ?
O10 Te2 O9 89.8(3) . 1_455 ?
O8 Te2 O7 89.0(3) . 2_655 ?
O10 Te2 O7 91.8(3) . 2_655 ?
O9 Te2 O7 177.6(3) 1_455 2_655 ?
O8 Te2 O6 168.4(3) . . ?
O10 Te2 O6 92.1(3) . . ?
O9 Te2 O6 90.4(3) 1_455 . ?
O7 Te2 O6 87.8(3) 2_655 . ?
O8 Te2 O6 90.3(3) . 2 ?
O10 Te2 O6 170.5(3) . 2 ?
O9 Te2 O6 89.3(3) 1_455 2 ?
O7 Te2 O6 88.8(3) 2_655 2 ?
O6 Te2 O6 78.4(3) . 2 ?
O8 Te2 Te2 129.3(3) . 2 ?
O10 Te2 Te2 131.5(2) . 2 ?
O9 Te2 Te2 89.8(2) 1_455 2 ?
O7 Te2 Te2 87.8(2) 2_655 2 ?
O6 Te2 Te2 39.3(2) . 2 ?
O6 Te2 Te2 39.1(2) 2 2 ?
O8 Te2 K1 51.8(3) . 2_655 ?
O10 Te2 K1 132.7(3) . 2_655 ?
O9 Te2 K1 123.1(2) 1_455 2_655 ?
O7 Te2 K1 56.7(2) 2_655 2_655 ?
O6 Te2 K1 117.8(2) . 2_655 ?
O6 Te2 K1 54.6(2) 2 2_655 ?
Te2 Te2 K1 85.70(5) 2 2_655 ?
O8 Te2 K2 138.2(3) . 2 ?
O10 Te2 K2 46.3(2) . 2 ?
O9 Te2 K2 107.3(2) 1_455 2 ?
O7 Te2 K2 72.6(2) 2_655 2 ?
O6 Te2 K2 50.7(2) . 2 ?
O6 Te2 K2 125.3(2) 2 2 ?
Te2 Te2 K2 88.10(5) 2 2 ?
K1 Te2 K2 129.05(6) 2_655 2 ?
O8 Te2 K2 113.7(3) . 1_545 ?
O10 Te2 K2 47.8(3) . 1_545 ?
O9 Te2 K2 46.2(2) 1_455 1_545 ?
O7 Te2 K2 134.6(2) 2_655 1_545 ?
O6 Te2 K2 76.1(2) . 1_545 ?
O6 Te2 K2 127.4(2) 2 1_545 ?
Te2 Te2 K2 103.78(5) 2 1_545 ?
K1 Te2 K2 164.59(6) 2_655 1_545 ?
K2 Te2 K2 64.28(7) 2 1_545 ?
O8 Te2 K3 69.4(3) . 1_544 ?
O10 Te2 K3 63.5(3) . 1_544 ?
O9 Te2 K3 143.3(2) 1_455 1_544 ?
O7 Te2 K3 39.0(2) 2_655 1_544 ?
O6 Te2 K3 114.0(2) . 1_544 ?
O6 Te2 K3 121.1(2) 2 1_544 ?
Te2 Te2 K3 126.57(8) 2 1_544 ?
K1 Te2 K3 70.71(7) 2_655 1_544 ?
K2 Te2 K3 73.15(7) 2 1_544 ?
K2 Te2 K3 111.22(7) 1_545 1_544 ?
O8 Te2 K1 39.7(3) . . ?
O10 Te2 K1 120.3(2) . . ?
O9 Te2 K1 61.6(2) 1_455 . ?
O7 Te2 K1 118.9(2) 2_655 . ?
O6 Te2 K1 134.7(2) . . ?
O6 Te2 K1 67.2(2) 2 . ?
Te2 Te2 K1 101.63(5) 2 . ?
K1 Te2 K1 63.97(7) 2_655 . ?
K2 Te2 K1 164.85(6) 2 . ?
K2 Te2 K1 101.79(6) 1_545 . ?
K3 Te2 K1 108.92(7) 1_544 . ?
O3 Ga1 O4 112.7(3) . . ?
O3 Ga1 O7 108.1(4) . . ?
O4 Ga1 O7 114.5(4) . . ?
O3 Ga1 O9 103.3(3) . . ?
O4 Ga1 O9 107.5(3) . . ?
O7 Ga1 O9 110.1(3) . . ?
O3 Ga1 K2 143.7(2) . 1_655 ?
O4 Ga1 K2 43.8(2) . 1_655 ?
O7 Ga1 K2 73.4(3) . 1_655 ?
O9 Ga1 K2 110.2(2) . 1_655 ?
O3 Ga1 K1 122.9(3) . 1_655 ?
O4 Ga1 K1 39.9(2) . 1_655 ?
O7 Ga1 K1 128.4(3) . 1_655 ?
O9 Ga1 K1 67.7(3) . 1_655 ?
K2 Ga1 K1 61.36(6) 1_655 1_655 ?
O3 Ga1 K1 75.8(3) . . ?
O4 Ga1 K1 162.7(3) . . ?
O7 Ga1 K1 48.4(3) . . ?
O9 Ga1 K1 83.9(3) . . ?
K2 Ga1 K1 120.59(7) 1_655 . ?
K1 Ga1 K1 148.33(8) 1_655 . ?
O3 Ga1 K3 86.4(3) . 2_666 ?
O4 Ga1 K3 97.1(3) . 2_666 ?
O7 Ga1 K3 37.8(2) . 2_666 ?
O9 Ga1 K3 147.0(3) . 2_666 ?
K2 Ga1 K3 73.19(7) 1_655 2_666 ?
K1 Ga1 K3 132.62(7) 1_655 2_666 ?
K1 Ga1 K3 67.75(7) . 2_666 ?
O3 Ga1 K2 67.2(2) . 1_645 ?
O4 Ga1 K2 138.3(3) . 1_645 ?
O7 Ga1 K2 103.8(2) . 1_645 ?
O9 Ga1 K2 40.5(2) . 1_645 ?
K2 Ga1 K2 148.95(8) 1_655 1_645 ?
K1 Ga1 K2 102.72(6) 1_655 1_645 ?
K1 Ga1 K2 58.29(6) . 1_645 ?
K3 Ga1 K2 123.81(7) 2_666 1_645 ?
O4 K1 O8 93.5(2) 1_455 2_655 ?
O4 K1 O2 56.9(2) 1_455 . ?
O8 K1 O2 100.3(3) 2_655 . ?
O4 K1 O8 95.7(2) 1_455 . ?
O8 K1 O8 89.0(2) 2_655 . ?
O2 K1 O8 151.3(2) . . ?
O4 K1 OW1 89.4(3) 1_455 2_656 ?
O8 K1 OW1 151.2(3) 2_655 2_656 ?
O2 K1 OW1 58.1(3) . 2_656 ?
O8 K1 OW1 119.2(3) . 2_656 ?
O4 K1 O6 151.0(2) 1_455 1_655 ?
O8 K1 O6 57.5(2) 2_655 1_655 ?
O2 K1 O6 124.6(2) . 1_655 ?
O8 K1 O6 83.4(2) . 1_655 ?
OW1 K1 O6 116.4(3) 2_656 1_655 ?
O4 K1 O7 110.9(2) 1_455 . ?
O8 K1 O7 54.5(2) 2_655 . ?
O2 K1 O7 70.1(2) . . ?
O8 K1 O7 134.6(2) . . ?
OW1 K1 O7 97.8(3) 2_656 . ?
O6 K1 O7 55.5(2) 1_655 . ?
O4 K1 O10 117.3(2) 1_455 2_645 ?
O8 K1 O10 129.3(3) 2_655 2_645 ?
O2 K1 O10 129.9(3) . 2_645 ?
O8 K1 O10 51.2(2) . 2_645 ?
OW1 K1 O10 72.9(3) 2_656 2_645 ?
O6 K1 O10 84.5(2) 1_655 2_645 ?
O7 K1 O10 130.4(2) . 2_645 ?
O4 K1 Te2 119.83(19) 1_455 2_655 ?
O8 K1 Te2 31.59(16) 2_655 2_655 ?
O2 K1 Te2 99.42(18) . 2_655 ?
O8 K1 Te2 102.45(17) . 2_655 ?
OW1 K1 Te2 126.5(2) 2_656 2_655 ?
O6 K1 Te2 34.25(16) 1_655 2_655 ?
O7 K1 Te2 32.42(14) . 2_655 ?
O10 K1 Te2 118.68(18) 2_645 2_655 ?
O4 K1 Te1 28.39(16) 1_455 . ?
O8 K1 Te1 99.61(18) 2_655 . ?
O2 K1 Te1 28.64(15) . . ?
O8 K1 Te1 123.25(17) . . ?
OW1 K1 Te1 70.8(2) 2_656 . ?
O6 K1 Te1 146.64(18) 1_655 . ?
O7 K1 Te1 91.85(15) . . ?
O10 K1 Te1 127.02(18) 2_645 . ?
Te2 K1 Te1 113.78(7) 2_655 . ?
O4 K1 K2 140.30(19) 1_455 1_645 ?
O8 K1 K2 125.05(18) 2_655 1_645 ?
O2 K1 K2 102.29(18) . 1_645 ?
O8 K1 K2 94.04(18) . 1_645 ?
OW1 K1 K2 52.7(2) 2_656 1_645 ?
O6 K1 K2 68.37(16) 1_655 1_645 ?
O7 K1 K2 88.18(16) . 1_645 ?
O10 K1 K2 46.87(16) 2_645 1_645 ?
Te2 K1 K2 95.22(7) 2_655 1_645 ?
Te1 K1 K2 122.79(8) . 1_645 ?
O4 K1 Ga1 25.82(16) 1_455 1_455 ?
O8 K1 Ga1 104.16(17) 2_655 1_455 ?
O2 K1 Ga1 78.75(16) . 1_455 ?
O8 K1 Ga1 72.63(16) . 1_455 ?
OW1 K1 Ga1 90.7(2) 2_656 1_455 ?
O6 K1 Ga1 150.46(18) 1_655 1_455 ?
O7 K1 Ga1 136.13(17) . 1_455 ?
O10 K1 Ga1 93.23(16) 2_645 1_455 ?
Te2 K1 Ga1 135.36(8) 2_655 1_455 ?
Te1 K1 Ga1 50.79(4) . 1_455 ?
K2 K1 Ga1 129.04(8) 1_645 1_455 ?
O4 K2 O5 57.2(2) 1_455 . ?
O4 K2 O10 102.4(2) 1_455 2 ?
O5 K2 O10 124.0(3) . 2 ?
O4 K2 O9 140.0(2) 1_455 1_465 ?
O5 K2 O9 91.1(2) . 1_465 ?
O10 K2 O9 116.4(2) 2 1_465 ?
O4 K2 O10 137.5(2) 1_455 1_565 ?
O5 K2 O10 141.8(2) . 1_565 ?
O10 K2 O10 90.4(2) 2 1_565 ?
O9 K2 O10 55.5(2) 1_465 1_565 ?
O4 K2 O8 90.3(2) 1_455 2_655 ?
O5 K2 O8 105.4(2) . 2_655 ?
O10 K2 O8 127.9(3) 2 2_655 ?
O9 K2 O8 74.1(2) 1_465 2_655 ?
O10 K2 O8 51.8(2) 1_565 2_655 ?
O4 K2 O6 68.4(2) 1_455 2 ?
O5 K2 O6 124.9(2) . 2 ?
O10 K2 O6 58.0(2) 2 2 ?
O9 K2 O6 141.2(2) 1_465 2 ?
O10 K2 O6 85.7(2) 1_565 2 ?
O8 K2 O6 81.9(2) 2_655 2 ?
O4 K2 OW1 86.5(3) 1_455 2_566 ?
O5 K2 OW1 56.2(3) . 2_566 ?
O10 K2 OW1 72.5(3) 2 2_566 ?
O9 K2 OW1 95.5(2) 1_465 2_566 ?
O10 K2 OW1 135.8(3) 1_565 2_566 ?
O8 K2 OW1 159.4(3) 2_655 2_566 ?
O6 K2 OW1 115.5(3) 2 2_566 ?
O4 K2 Ga1 27.56(16) 1_455 1_455 ?
O5 K2 Ga1 77.01(17) . 1_455 ?
O10 K2 Ga1 75.11(17) 2 1_455 ?
O9 K2 Ga1 167.14(18) 1_465 1_455 ?
O10 K2 Ga1 133.37(17) 1_565 1_455 ?
O8 K2 Ga1 103.96(18) 2_655 1_455 ?
O6 K2 Ga1 48.88(16) 2 1_455 ?
OW1 K2 Ga1 82.10(19) 2_566 1_455 ?
O4 K2 Te2 78.57(17) 1_455 2 ?
O5 K2 Te2 121.17(18) . 2 ?
O10 K2 Te2 28.98(16) 2 2 ?
O9 K2 Te2 141.38(18) 1_465 2 ?
O10 K2 Te2 96.93(16) 1_565 2 ?
O8 K2 Te2 112.04(18) 2_655 2 ?
O6 K2 Te2 31.60(16) 2 2 ?
OW1 K2 Te2 87.24(19) 2_566 2 ?
Ga1 K2 Te2 51.36(4) 1_455 2 ?
O4 K2 Te1 28.84(15) 1_455 . ?
O5 K2 Te1 28.42(16) . . ?
O10 K2 Te1 117.29(19) 2 . ?
O9 K2 Te1 115.85(17) 1_465 . ?
O10 K2 Te1 149.03(18) 1_565 . ?
O8 K2 Te1 97.84(18) 2_655 . ?
O6 K2 Te1 97.05(17) 2 . ?
OW1 K2 Te1 70.3(2) 2_566 . ?
Ga1 K2 Te1 51.44(4) 1_455 . ?
Te2 K2 Te1 101.38(6) 2 . ?
O4 K2 Te2 156.32(19) 1_455 1_565 ?
O5 K2 Te2 120.03(18) . 1_565 ?
O10 K2 Te2 97.51(18) 2 1_565 ?
O9 K2 Te2 28.94(15) 1_465 1_565 ?
O10 K2 Te2 28.80(15) 1_565 1_565 ?
O8 K2 Te2 67.19(17) 2_655 1_565 ?
O6 K2 Te2 113.13(17) 2 1_565 ?
OW1 K2 Te2 111.9(2) 2_566 1_565 ?
Ga1 K2 Te2 161.89(8) 1_455 1_565 ?
Te2 K2 Te2 115.72(7) 2 1_565 ?
Te1 K2 Te2 142.84(8) . 1_565 ?
OW1 K3 O7 92.9(3) . 2_666 ?
OW1 K3 O5 152.9(3) . 2_666 ?
O7 K3 O5 114.2(3) 2_666 2_666 ?
OW1 K3 O2 142.0(3) . 2_666 ?
O7 K3 O2 71.0(2) 2_666 2_666 ?
O5 K3 O2 56.4(2) 2_666 2_666 ?
OW1 K3 OW1 90.3(3) . 2_666 ?
O7 K3 OW1 124.2(3) 2_666 2_666 ?
O5 K3 OW1 76.4(3) 2_666 2_666 ?
O2 K3 OW1 73.0(2) 2_666 2_666 ?
OW1 K3 O1 67.1(3) . 2_656 ?
O7 K3 O1 159.1(2) 2_666 2_656 ?
O5 K3 O1 85.8(2) 2_666 2_656 ?
O2 K3 O1 128.4(2) 2_666 2_656 ?
OW1 K3 O1 64.2(2) 2_666 2_656 ?
OW1 K3 O1 65.7(3) . 1_565 ?
O7 K3 O1 71.6(2) 2_666 1_565 ?
O5 K3 O1 123.1(2) 2_666 1_565 ?
O2 K3 O1 76.5(2) 2_666 1_565 ?
OW1 K3 O1 59.5(2) 2_666 1_565 ?
O1 K3 O1 103.18(19) 2_656 1_565 ?
OW1 K3 Te1 160.0(3) . 2_666 ?
O7 K3 Te1 94.54(19) 2_666 2_666 ?
O5 K3 Te1 27.94(16) 2_666 2_666 ?
O2 K3 Te1 28.66(15) 2_666 2_666 ?
OW1 K3 Te1 70.19(19) 2_666 2_666 ?
O1 K3 Te1 106.31(16) 2_656 2_666 ?
O1 K3 Te1 99.19(16) 1_565 2_666 ?
OW1 K3 K2 140.8(3) . 2_666 ?
O7 K3 K2 86.85(19) 2_666 2_666 ?
O5 K3 K2 45.42(17) 2_666 2_666 ?
O2 K3 K2 74.26(16) 2_666 2_666 ?
OW1 K3 K2 121.8(2) 2_666 2_666 ?
O1 K3 K2 104.92(18) 2_656 2_666 ?
O1 K3 K2 148.04(17) 1_565 2_666 ?
Te1 K3 K2 58.34(6) 2_666 2_666 ?
OW1 K3 Te2 90.1(2) . 1_566 ?
O7 K3 Te2 26.05(16) 2_666 1_566 ?
O5 K3 Te2 113.20(19) 2_666 1_566 ?
O2 K3 Te2 88.74(17) 2_666 1_566 ?
OW1 K3 Te2 150.2(2) 2_666 1_566 ?
O1 K3 Te2 141.59(18) 2_656 1_566 ?
O1 K3 Te2 93.89(15) 1_565 1_566 ?
Te1 K3 Te2 104.51(8) 2_666 1_566 ?
K2 K3 Te2 72.99(8) 2_666 1_566 ?
OW1 K3 Ga1 84.1(2) . 2_666 ?
O7 K3 Ga1 24.24(16) 2_666 2_666 ?
O5 K3 Ga1 121.43(19) 2_666 2_666 ?
O2 K3 Ga1 66.97(17) 2_666 2_666 ?
OW1 K3 Ga1 101.6(2) 2_666 2_666 ?
O1 K3 Ga1 146.82(18) 2_656 2_666 ?
O1 K3 Ga1 47.47(14) 1_565 2_666 ?
Te1 K3 Ga1 95.20(9) 2_666 2_666 ?
K2 K3 Ga1 107.86(9) 2_666 2_666 ?
Te2 K3 Ga1 48.84(5) 1_566 2_666 ?
OW1 K3 K3 49.9(2) . 2_666 ?
O7 K3 K3 117.5(2) 2_666 2_666 ?
O5 K3 K3 113.4(2) 2_666 2_666 ?
O2 K3 K3 106.7(2) 2_666 2_666 ?
OW1 K3 K3 40.46(19) 2_666 2_666 ?
O1 K3 K3 54.12(15) 2_656 2_666 ?
O1 K3 K3 49.06(16) 1_565 2_666 ?
Te1 K3 K3 110.53(15) 2_666 2_666 ?
K2 K3 K3 154.94(15) 2_666 2_666 ?
Te2 K3 K3 131.64(14) 1_566 2_666 ?
Ga1 K3 K3 94.98(14) 2_666 2_666 ?
Te1 O1 Te1 100.9(3) . 2_556 ?
Te1 O1 K3 129.2(3) . 2_656 ?
Te1 O1 K3 106.6(3) 2_556 2_656 ?
Te1 O1 K3 114.2(3) . 1_545 ?
Te1 O1 K3 131.1(3) 2_556 1_545 ?
K3 O1 K3 76.82(19) 2_656 1_545 ?
Te1 O2 K1 105.0(3) . . ?
Te1 O2 K3 101.3(3) . 2_666 ?
K1 O2 K3 96.1(2) . 2_666 ?
Ga1 O3 Te1 122.1(4) . 2_656 ?
Ga1 O4 Te1 121.8(4) . 1_655 ?
Ga1 O4 K1 114.3(3) . 1_655 ?
Te1 O4 K1 109.4(3) 1_655 1_655 ?
Ga1 O4 K2 108.6(3) . 1_655 ?
Te1 O4 K2 107.3(3) 1_655 1_655 ?
K1 O4 K2 90.8(2) 1_655 1_655 ?
Te1 O5 K2 106.6(3) . . ?
Te1 O5 K3 106.4(3) . 2_666 ?
K2 O5 K3 87.5(2) . 2_666 ?
Te2 O6 Te2 101.6(3) . 2 ?
Te2 O6 K1 135.2(4) . 1_455 ?
Te2 O6 K1 91.1(3) 2 1_455 ?
Te2 O6 K2 97.7(3) . 2 ?
Te2 O6 K2 151.2(4) 2 2 ?
K1 O6 K2 90.1(2) 1_455 2 ?
Ga1 O7 Te2 121.1(4) . 2_655 ?
Ga1 O7 K3 118.0(3) . 2_666 ?
Te2 O7 K3 114.9(3) 2_655 2_666 ?
Ga1 O7 K1 104.1(3) . . ?
Te2 O7 K1 90.9(3) 2_655 . ?
K3 O7 K1 99.2(3) 2_666 . ?
Te2 O8 K1 96.6(3) . 2_655 ?
Te2 O8 K1 115.7(4) . . ?
K1 O8 K1 91.0(2) 2_655 . ?
Te2 O8 K2 153.0(4) . 2_655 ?
K1 O8 K2 85.0(2) 2_655 2_655 ?
K1 O8 K2 91.1(2) . 2_655 ?
Ga1 O9 Te2 119.1(4) . 1_655 ?
Ga1 O9 K2 114.6(3) . 1_645 ?
Te2 O9 K2 104.9(3) 1_655 1_645 ?
Te2 O10 K2 104.7(3) . 2 ?
Te2 O10 K2 103.4(3) . 1_545 ?
K2 O10 K2 89.6(2) 2 1_545 ?
Te2 O10 K1 165.9(4) . 2_645 ?
K2 O10 K1 82.0(2) 2 2_645 ?
K2 O10 K1 88.9(2) 1_545 2_645 ?
K3 OW1 K1 98.1(3) . 2_656 ?
K3 OW1 K2 105.9(3) . 2_566 ?
K1 OW1 K2 79.3(3) 2_656 2_566 ?
K3 OW1 K3 89.7(3) . 2_666 ?
K1 OW1 K3 144.2(4) 2_656 2_666 ?
K2 OW1 K3 132.0(3) 2_566 2_666 ?

loop_
_geom_bond_atom_site_label_1
_geom_bond_atom_site_label_2
_geom_bond_distance
_geom_bond_site_symmetry_2
_geom_bond_publ_flag
Te1 O5 1.887(8) . ?
Te1 O2 1.889(8) . ?
Te1 O4 1.919(7) 1_455 ?
Te1 O3 1.920(7) 2_656 ?
Te1 O1 1.985(7) . ?
Te1 O1 1.991(7) 2_556 ?
Te1 Te1 3.0651(13) 2_556 ?
Te1 K2 3.799(3) . ?
Te1 K1 3.807(3) . ?
Te1 K3 3.863(3) 2_666 ?
Te2 O8 1.885(8) . ?
Te2 O10 1.896(8) . ?
Te2 O9 1.916(8) 1_455 ?
Te2 O7 1.917(7) 2_655 ?
Te2 O6 2.001(8) . ?
Te2 O6 2.012(8) 2 ?
Te2 Te2 3.1093(14) 2 ?
Te2 K1 3.574(3) 2_655 ?
Te2 K2 3.784(3) 2 ?
Te2 K2 3.828(3) 1_545 ?
Te2 K3 3.958(4) 1_544 ?
Te2 K1 4.077(3) . ?
Ga1 O3 1.819(8) . ?
Ga1 O4 1.842(8) . ?
Ga1 O7 1.843(8) . ?
Ga1 O9 1.852(8) . ?
Ga1 K2 3.774(3) 1_655 ?
Ga1 K1 3.855(3) 1_655 ?
Ga1 K1 3.875(3) . ?
Ga1 K3 3.964(4) 2_666 ?
Ga1 K2 4.000(3) 1_645 ?
K1 O4 2.712(8) 1_455 ?
K1 O8 2.827(9) 2_655 ?
K1 O2 2.854(8) . ?
K1 O8 2.889(9) . ?
K1 OW1 2.901(11) 2_656 ?
K1 O6 2.915(9) 1_655 ?
K1 O7 2.987(8) . ?
K1 O10 3.017(8) 2_645 ?
K1 Te2 3.574(3) 2_655 ?
K1 K2 3.837(4) 1_645 ?
K1 Ga1 3.855(3) 1_455 ?
K2 O4 2.758(8) 1_455 ?
K2 O5 2.803(8) . ?
K2 O10 2.828(8) 2 ?
K2 O9 2.858(8) 1_465 ?
K2 O10 2.916(9) 1_565 ?
K2 O8 2.934(8) 2_655 ?
K2 O6 2.955(8) 2 ?
K2 OW1 3.105(11) 2_566 ?
K2 Ga1 3.774(3) 1_455 ?
K2 Te2 3.784(3) 2 ?
K2 Te2 3.828(3) 1_565 ?
K3 OW1 2.669(10) . ?
K3 O7 2.749(8) 2_666 ?
K3 O5 2.879(9) 2_666 ?
K3 O2 3.020(9) 2_666 ?
K3 OW1 3.146(11) 2_666 ?
K3 O1 3.192(8) 2_656 ?
K3 O1 3.423(9) 1_565 ?
K3 Te1 3.863(3) 2_666 ?
K3 K2 3.931(5) 2_666 ?
K3 Te2 3.958(4) 1_566 ?
K3 Ga1 3.964(4) 2_666 ?
K3 K3 4.114(8) 2_666 ?
O1 Te1 1.991(7) 2_556 ?
O1 K3 3.192(8) 2_656 ?
O1 K3 3.423(9) 1_545 ?
O2 K3 3.020(9) 2_666 ?
O3 Te1 1.920(7) 2_656 ?
O4 Te1 1.919(7) 1_655 ?
O4 K1 2.712(8) 1_655 ?
O4 K2 2.758(8) 1_655 ?
O5 K3 2.879(9) 2_666 ?
O6 Te2 2.012(8) 2 ?
O6 K1 2.915(9) 1_455 ?
O6 K2 2.955(8) 2 ?
O7 Te2 1.917(7) 2_655 ?
O7 K3 2.749(8) 2_666 ?
O8 K1 2.827(9) 2_655 ?
O8 K2 2.934(8) 2_655 ?
O9 Te2 1.916(8) 1_655 ?
O9 K2 2.858(8) 1_645 ?
O10 K2 2.828(8) 2 ?
O10 K2 2.916(9) 1_545 ?
O10 K1 3.017(8) 2_645 ?
OW1 K1 2.901(11) 2_656 ?
OW1 K2 3.105(11) 2_566 ?
OW1 K3 3.146(11) 2_666 ?
